data_7152711
loop_
_publ_author_name
'Huang, Chuhui'
'Kothandaraman, Prasath'
'Koh, Bing Qin'
'Chan, Philip Wai Hong'

_publ_section_title
;
 Study of substrate dependence on the chemoselectivity of the
 gold-catalysed cycloisomerisation of aryl substituted 1,7-enynes.
;
_journal_issue 45
_journal_name_full 'Organic &amp; biomolecular chemistry'
_journal_page_first 9067
_journal_page_last 9078
_journal_paper_doi 10.1039/c2ob26458g
_journal_volume 10
_journal_year 2012
_chemical_formula_moiety 'C20 H20 F N O2 S'
_chemical_formula_sum 'C20 H20 F N O2 S'
_chemical_formula_weight 357.43
_chemical_name_systematic
;
?
;
_space_group_IT_number 15
_symmetry_cell_setting monoclinic
_symmetry_space_group_name_Hall '-C 2yc'
_symmetry_space_group_name_H-M 'C 1 2/c 1'
_atom_sites_solution_hydrogens geom
_atom_sites_solution_primary direct
_atom_sites_solution_secondary difmap
_audit_creation_method SHELXL-97
_cell_angle_alpha 90.00
_cell_angle_beta 124.4450(10)
_cell_angle_gamma 90.00
_cell_formula_units_Z 8
_cell_length_a 28.8723(11)
_cell_length_b 8.1821(3)
_cell_length_c 17.9935(7)
_cell_measurement_reflns_used 6454
_cell_measurement_temperature 103(2)
_cell_measurement_theta_max 29.48
_cell_measurement_theta_min 2.74
_cell_volume 3505.4(2)
_computing_cell_refinement 'Bruker SAINT'
_computing_data_collection 'Bruker APEX2'
_computing_data_reduction 'Bruker SAINT'
_computing_molecular_graphics 'Bruker SHELXTL'
_computing_publication_material 'Bruker SHELXTL'
_computing_structure_refinement 'SHELXL-97 (Sheldrick, 2008)'
_computing_structure_solution 'SHELXS-97 (Sheldrick, 2008)'
_diffrn_ambient_temperature 103(2)
_diffrn_measured_fraction_theta_full 0.991
_diffrn_measured_fraction_theta_max 0.991
_diffrn_measurement_device_type 'Bruker APEX-II CCD'
_diffrn_measurement_method '\f and \w scans'
_diffrn_radiation_monochromator graphite
_diffrn_radiation_source 'fine-focus sealed tube'
_diffrn_radiation_type MoK\a
_diffrn_radiation_wavelength 0.71073
_diffrn_reflns_av_R_equivalents 0.0383
_diffrn_reflns_av_sigmaI/netI 0.0361
_diffrn_reflns_limit_h_max 39
_diffrn_reflns_limit_h_min -40
_diffrn_reflns_limit_k_max 9
_diffrn_reflns_limit_k_min -11
_diffrn_reflns_limit_l_max 23
_diffrn_reflns_limit_l_min -25
_diffrn_reflns_number 22939
_diffrn_reflns_theta_full 30.00
_diffrn_reflns_theta_max 30.00
_diffrn_reflns_theta_min 1.71
_exptl_absorpt_coefficient_mu 0.208
_exptl_absorpt_correction_T_max 0.9917
_exptl_absorpt_correction_T_min 0.9596
_exptl_absorpt_correction_type multi-scan
_exptl_absorpt_process_details sadabs
_exptl_crystal_colour colourless
_exptl_crystal_density_diffrn 1.355
_exptl_crystal_density_method 'not measured'
_exptl_crystal_description plate
_exptl_crystal_F_000 1504
_exptl_crystal_size_max 0.20
_exptl_crystal_size_mid 0.10
_exptl_crystal_size_min 0.04
_refine_diff_density_max 0.566
_refine_diff_density_min -0.562
_refine_diff_density_rms 0.130
_refine_ls_extinction_method none
_refine_ls_goodness_of_fit_ref 1.113
_refine_ls_hydrogen_treatment constr
_refine_ls_matrix_type full
_refine_ls_number_parameters 227
_refine_ls_number_reflns 5069
_refine_ls_number_restraints 0
_refine_ls_restrained_S_all 1.113
_refine_ls_R_factor_all 0.0618
_refine_ls_R_factor_gt 0.0434
_refine_ls_shift/su_max 0.000
_refine_ls_shift/su_mean 0.000
_refine_ls_structure_factor_coef Fsqd
_refine_ls_weighting_details 'calc w=1/[\s^2^(Fo^2^)+(0.0773P)^2^+1.2931P] where P=(Fo^2^+2Fc^2^)/3'
_refine_ls_weighting_scheme calc
_refine_ls_wR_factor_gt 0.1219
_refine_ls_wR_factor_ref 0.1434
_reflns_number_gt 3915
_reflns_number_total 5069
_reflns_threshold_expression >2sigma(I)
_cod_data_source_file c2ob26458g.txt
_cod_data_source_block chan150
_cod_depositor_comments
;
The following automatic conversions were performed:

'_symmetry_cell_setting' value 'Monoclinic' changed to 'monoclinic'
according to /home/saulius/struct/CIF-dictionaries/cif_core.dic
dictionary named 'cif_core.dic' version 2.4.2 from 2011-04-26.

Automatic conversion script
Id: cif_fix_values 1891 2012-01-12 08:04:46Z andrius 
;
_cod_original_sg_symbol_H-M C2/c
_cod_database_code 7152711

loop_
_symmetry_equiv_pos_as_xyz
'x, y, z'
'-x, y, -z+1/2'
'x+1/2, y+1/2, z'
'-x+1/2, y+1/2, -z+1/2'
'-x, -y, -z'
'x, -y, z-1/2'
'-x+1/2, -y+1/2, -z'
'x+1/2, -y+1/2, z-1/2'

loop_
_atom_site_label
_atom_site_type_symbol
_atom_site_fract_x
_atom_site_fract_y
_atom_site_fract_z
_atom_site_U_iso_or_equiv
_atom_site_adp_type
_atom_site_occupancy
_atom_site_symmetry_multiplicity
_atom_site_calc_flag
_atom_site_refinement_flags
C1 C 0.33081(6) 0.11834(19) 0.59431(10) 0.0246(3) Uani 1 1 d .
C2 C 0.33415(8) 0.0806(2) 0.67301(11) 0.0335(4) Uani 1 1 d .
H2 H 0.3043 0.0223 0.6689 0.040 Uiso 1 1 calc R
C3 C 0.38034(8) 0.1269(3) 0.75696(11) 0.0359(4) Uani 1 1 d .
H3 H 0.3828 0.0985 0.8103 0.043 Uiso 1 1 calc R
C4 C 0.42242(8) 0.2147(2) 0.76140(11) 0.0323(4) Uani 1 1 d .
C5 C 0.42061(8) 0.2567(3) 0.68622(13) 0.0431(5) Uani 1 1 d .
H5 H 0.4501 0.3181 0.6908 0.052 Uiso 1 1 calc R
C6 C 0.37440(8) 0.2070(3) 0.60289(12) 0.0378(4) Uani 1 1 d .
H6 H 0.3727 0.2347 0.5501 0.045 Uiso 1 1 calc R
C7 C 0.13603(6) -0.01533(17) 0.09191(9) 0.0184(3) Uani 1 1 d .
C8 C 0.16216(6) 0.13692(18) 0.11485(10) 0.0207(3) Uani 1 1 d .
H8 H 0.2001 0.1480 0.1650 0.025 Uiso 1 1 calc R
C9 C 0.13202(7) 0.27258(18) 0.06337(11) 0.0241(3) Uani 1 1 d .
H9 H 0.1497 0.3766 0.0789 0.029 Uiso 1 1 calc R
C10 C 0.07623(7) 0.25907(19) -0.01071(10) 0.0242(3) Uani 1 1 d .
C11 C 0.05142(6) 0.10413(19) -0.03310(10) 0.0237(3) Uani 1 1 d .
H11 H 0.0138 0.0924 -0.0840 0.028 Uiso 1 1 calc R
C12 C 0.08051(6) -0.03249(18) 0.01724(10) 0.0219(3) Uani 1 1 d .
H12 H 0.0630 -0.1368 0.0013 0.026 Uiso 1 1 calc R
C13 C 0.04378(8) 0.4072(2) -0.06496(13) 0.0386(5) Uani 1 1 d .
H13A H 0.0431 0.4115 -0.1200 0.058 Uiso 1 1 calc R
H13B H 0.0619 0.5060 -0.0292 0.058 Uiso 1 1 calc R
H13C H 0.0052 0.4006 -0.0810 0.058 Uiso 1 1 calc R
C14 C 0.10365(6) -0.1588(2) 0.21678(11) 0.0272(4) Uani 1 1 d .
H14A H 0.0798 -0.2315 0.1645 0.033 Uiso 1 1 calc R
H14B H 0.0900 -0.0453 0.1981 0.033 Uiso 1 1 calc R
C15 C 0.09934(7) -0.2080(2) 0.29416(12) 0.0337(4) Uani 1 1 d .
H15A H 0.0642 -0.1631 0.2834 0.040 Uiso 1 1 calc R
H15B H 0.0975 -0.3286 0.2960 0.040 Uiso 1 1 calc R
C16 C 0.14807(7) -0.1478(3) 0.38275(12) 0.0339(4) Uani 1 1 d .
H16 H 0.1466 -0.1612 0.4338 0.041 Uiso 1 1 calc R
C17 C 0.19381(6) -0.0763(2) 0.39552(10) 0.0245(3) Uani 1 1 d .
C18 C 0.20009(6) -0.05466(19) 0.31853(10) 0.0220(3) Uani 1 1 d .
H18A H 0.1903 0.0588 0.2957 0.026 Uiso 1 1 calc R
H18B H 0.2396 -0.0747 0.3398 0.026 Uiso 1 1 calc R
C19 C 0.23878(6) -0.0186(2) 0.48420(10) 0.0273(4) Uani 1 1 d .
H19 H 0.2356 -0.0428 0.5328 0.033 Uiso 1 1 calc R
C20 C 0.28410(7) 0.06493(19) 0.50411(10) 0.0244(3) Uani 1 1 d .
H20 H 0.2865 0.0928 0.4551 0.029 Uiso 1 1 calc R
F1 F 0.46770(5) 0.26218(15) 0.84396(7) 0.0427(3) Uani 1 1 d .
N1 N 0.16278(5) -0.17045(15) 0.24530(8) 0.0197(3) Uani 1 1 d .
O1 O 0.22994(4) -0.17230(14) 0.20135(7) 0.0247(3) Uani 1 1 d .
O2 O 0.14087(5) -0.32868(13) 0.11197(8) 0.0262(3) Uani 1 1 d .
S1 S 0.170868(14) -0.18500(4) 0.16234(2) 0.01885(12) Uani 1 1 d .

loop_
_atom_site_aniso_label
_atom_site_aniso_U_11
_atom_site_aniso_U_22
_atom_site_aniso_U_33
_atom_site_aniso_U_23
_atom_site_aniso_U_13
_atom_site_aniso_U_12
C1 0.0231(7) 0.0235(7) 0.0180(7) -0.0015(6) 0.0062(6) 0.0092(6)
C2 0.0345(9) 0.0415(10) 0.0231(8) -0.0096(7) 0.0153(7) -0.0025(7)
C3 0.0389(10) 0.0446(11) 0.0203(8) -0.0083(8) 0.0144(8) 0.0046(8)
C4 0.0285(8) 0.0317(8) 0.0194(8) -0.0070(7) 0.0031(7) 0.0100(7)
C5 0.0312(10) 0.0542(12) 0.0285(10) -0.0015(9) 0.0076(8) -0.0085(9)
C6 0.0324(9) 0.0483(11) 0.0204(8) 0.0026(8) 0.0075(7) -0.0043(8)
C7 0.0170(6) 0.0167(6) 0.0175(7) -0.0019(5) 0.0073(5) 0.0008(5)
C8 0.0189(7) 0.0204(7) 0.0158(7) -0.0033(5) 0.0057(6) -0.0031(5)
C9 0.0284(8) 0.0159(6) 0.0225(8) -0.0029(6) 0.0110(7) -0.0033(6)
C10 0.0271(8) 0.0185(7) 0.0226(8) 0.0010(6) 0.0115(7) 0.0047(6)
C11 0.0168(7) 0.0225(7) 0.0227(7) -0.0013(6) 0.0056(6) 0.0020(5)
C12 0.0173(7) 0.0177(6) 0.0226(7) -0.0030(6) 0.0064(6) -0.0010(5)
C13 0.0371(10) 0.0221(8) 0.0374(10) 0.0063(7) 0.0094(8) 0.0077(7)
C14 0.0147(7) 0.0346(8) 0.0251(8) -0.0031(7) 0.0070(6) 0.0026(6)
C15 0.0183(7) 0.0498(11) 0.0336(10) -0.0035(8) 0.0150(7) 0.0001(7)
C16 0.0239(8) 0.0530(11) 0.0266(9) -0.0035(8) 0.0154(7) 0.0017(8)
C17 0.0200(7) 0.0294(8) 0.0205(7) -0.0026(6) 0.0093(6) 0.0059(6)
C18 0.0205(7) 0.0220(7) 0.0166(7) -0.0015(6) 0.0062(6) -0.0004(5)
C19 0.0236(8) 0.0372(9) 0.0191(7) -0.0017(7) 0.0109(6) 0.0078(6)
C20 0.0250(8) 0.0252(8) 0.0167(7) -0.0005(6) 0.0079(6) 0.0073(6)
F1 0.0333(6) 0.0481(7) 0.0227(5) -0.0105(5) 0.0014(5) 0.0055(5)
N1 0.0149(6) 0.0217(6) 0.0183(6) -0.0009(5) 0.0068(5) 0.0007(4)
O1 0.0176(5) 0.0301(6) 0.0227(6) 0.0028(5) 0.0091(5) 0.0067(4)
O2 0.0307(6) 0.0156(5) 0.0249(6) -0.0042(4) 0.0112(5) 0.0004(4)
S1 0.01731(19) 0.01627(18) 0.01792(19) -0.00094(13) 0.00692(15) 0.00273(12)

loop_
_atom_type_symbol
_atom_type_description
_atom_type_scat_dispersion_real
_atom_type_scat_dispersion_imag
_atom_type_scat_source
C C 0.0033 0.0016 'International Tables Vol C Tables 4.2.6.8 and 6.1.1.4'
H H 0.0000 0.0000 'International Tables Vol C Tables 4.2.6.8 and 6.1.1.4'
N N 0.0061 0.0033 'International Tables Vol C Tables 4.2.6.8 and 6.1.1.4'
O O 0.0106 0.0060 'International Tables Vol C Tables 4.2.6.8 and 6.1.1.4'
F F 0.0171 0.0103 'International Tables Vol C Tables 4.2.6.8 and 6.1.1.4'
S S 0.1246 0.1234 'International Tables Vol C Tables 4.2.6.8 and 6.1.1.4'

loop_
_geom_angle_atom_site_label_1
_geom_angle_atom_site_label_2
_geom_angle_atom_site_label_3
_geom_angle
C6 C1 C2 117.74(15)
C6 C1 C20 119.12(16)
C2 C1 C20 123.12(16)
C3 C2 C1 121.03(18)
C3 C2 H2 119.5
C1 C2 H2 119.5
C4 C3 C2 118.67(17)
C4 C3 H3 120.7
C2 C3 H3 120.7
F1 C4 C5 118.77(18)
F1 C4 C3 118.82(17)
C5 C4 C3 122.41(16)
C4 C5 C6 118.0(2)
C4 C5 H5 121.0
C6 C5 H5 121.0
C1 C6 C5 122.11(18)
C1 C6 H6 118.9
C5 C6 H6 118.9
C8 C7 C12 120.58(13)
C8 C7 S1 119.90(11)
C12 C7 S1 119.32(11)
C9 C8 C7 119.11(13)
C9 C8 H8 120.4
C7 C8 H8 120.4
C8 C9 C10 121.41(14)
C8 C9 H9 119.3
C10 C9 H9 119.3
C9 C10 C11 118.20(14)
C9 C10 C13 120.90(15)
C11 C10 C13 120.91(14)
C12 C11 C10 121.41(13)
C12 C11 H11 119.3
C10 C11 H11 119.3
C11 C12 C7 119.28(13)
C11 C12 H12 120.4
C7 C12 H12 120.4
C10 C13 H13A 109.5
C10 C13 H13B 109.5
H13A C13 H13B 109.5
C10 C13 H13C 109.5
H13A C13 H13C 109.5
H13B C13 H13C 109.5
N1 C14 C15 109.92(13)
N1 C14 H14A 109.7
C15 C14 H14A 109.7
N1 C14 H14B 109.7
C15 C14 H14B 109.7
H14A C14 H14B 108.2
C16 C15 C14 112.02(15)
C16 C15 H15A 109.2
C14 C15 H15A 109.2
C16 C15 H15B 109.2
C14 C15 H15B 109.2
H15A C15 H15B 107.9
C17 C16 C15 124.71(16)
C17 C16 H16 117.6
C15 C16 H16 117.6
C16 C17 C19 120.79(15)
C16 C17 C18 120.89(14)
C19 C17 C18 118.33(14)
N1 C18 C17 109.77(13)
N1 C18 H18A 109.7
C17 C18 H18A 109.7
N1 C18 H18B 109.7
C17 C18 H18B 109.7
H18A C18 H18B 108.2
C20 C19 C17 126.38(16)
C20 C19 H19 116.8
C17 C19 H19 116.8
C19 C20 C1 126.60(16)
C19 C20 H20 116.7
C1 C20 H20 116.7
C18 N1 C14 112.53(12)
C18 N1 S1 116.75(10)
C14 N1 S1 114.75(10)
O1 S1 O2 119.56(7)
O1 S1 N1 106.93(7)
O2 S1 N1 106.74(7)
O1 S1 C7 109.39(7)
O2 S1 C7 107.20(7)
N1 S1 C7 106.27(7)

loop_
_geom_bond_atom_site_label_1
_geom_bond_atom_site_label_2
_geom_bond_distance
C1 C6 1.384(3)
C1 C2 1.398(2)
C1 C20 1.472(2)
C2 C3 1.387(2)
C2 H2 0.9500
C3 C4 1.374(3)
C3 H3 0.9500
C4 F1 1.3675(19)
C4 C5 1.368(3)
C5 C6 1.390(3)
C5 H5 0.9500
C6 H6 0.9500
C7 C8 1.393(2)
C7 C12 1.3992(19)
C7 S1 1.7616(14)
C8 C9 1.391(2)
C8 H8 0.9500
C9 C10 1.398(2)
C9 H9 0.9500
C10 C11 1.399(2)
C10 C13 1.505(2)
C11 C12 1.384(2)
C11 H11 0.9500
C12 H12 0.9500
C13 H13A 0.9800
C13 H13B 0.9800
C13 H13C 0.9800
C14 N1 1.4818(19)
C14 C15 1.521(3)
C14 H14A 0.9900
C14 H14B 0.9900
C15 C16 1.492(2)
C15 H15A 0.9900
C15 H15B 0.9900
C16 C17 1.341(2)
C16 H16 0.9500
C17 C19 1.453(2)
C17 C18 1.506(2)
C18 N1 1.4795(18)
C18 H18A 0.9900
C18 H18B 0.9900
C19 C20 1.333(2)
C19 H19 0.9500
C20 H20 0.9500
N1 S1 1.6406(14)
O1 S1 1.4347(11)
O2 S1 1.4373(11)
